data_7159798
loop_
_publ_author_name
'Fujita, Ryohei'
'Ooka, Kaito'
'Wasada, Hiroaki'
'Ichikawa, Yoshiyasu'
'Hosokawa, Seijiro'

_publ_section_title
;
 First synthesis of (&#xb1;)-halichonadins A-D.
;
_journal_issue 9
_journal_name_full 'Organic &amp; biomolecular chemistry'
_journal_page_first 1901
_journal_page_last 1906
_journal_paper_doi 10.1039/d4ob00088a
_journal_volume 22
_journal_year 2024
_chemical_formula_moiety 'C16 H27 N O'
_chemical_formula_sum 'C16 H27 N O'
_chemical_formula_weight 249.38
_chemical_melting_point 406.5(5)
_chemical_name_systematic 'methyldecalin 197'
_space_group_crystal_system monoclinic
_space_group_IT_number 14
_space_group_name_Hall '-P 2yn'
_space_group_name_H-M_alt 'P 1 21/n 1'
_atom_sites_solution_hydrogens geom
_atom_sites_solution_primary dual
_audit_creation_date 2023-07-26
_audit_creation_method
;
Olex2 1.5-ac5-024
(compiled 2022.04.12 svn.rca3783a0 for Rigaku Oxford Diffraction, GUI svn.r6498)
;
_audit_update_record
;
2023-11-25 deposited with the CCDC.	2024-02-01 downloaded from the CCDC.
;
_cell_angle_alpha 90
_cell_angle_beta 99.765(2)
_cell_angle_gamma 90
_cell_formula_units_Z 4
_cell_length_a 5.89130(10)
_cell_length_b 26.1001(4)
_cell_length_c 9.5853(2)
_cell_measurement_reflns_used 9453
_cell_measurement_temperature 100.00(10)
_cell_measurement_theta_max 73.7190
_cell_measurement_theta_min 3.4270
_cell_volume 1452.52(5)
_computing_cell_refinement 'CrysAlisPro 1.171.42.72a (Rigaku OD, 2022)'
_computing_data_collection 'CrysAlisPro 1.171.42.72a (Rigaku OD, 2022)'
_computing_data_reduction 'CrysAlisPro 1.171.42.72a (Rigaku OD, 2022)'
_computing_molecular_graphics 'Olex2 1.5-ac5-024 (Dolomanov et al., 2009)'
_computing_publication_material 'Olex2 1.5-ac5-024 (Dolomanov et al., 2009)'
_computing_structure_refinement 'SHELXL 2014/6 (Sheldrick, 2015)'
_computing_structure_solution 'SHELXT 2014/4 (Sheldrick, 2014)'
_diffrn_ambient_environment N~2~
_diffrn_ambient_temperature 100
_diffrn_detector 'Hybrid Pixel Array Detector'
_diffrn_detector_area_resol_mean 10.0000
_diffrn_detector_type HyPix
_diffrn_measured_fraction_theta_full 1.000
_diffrn_measured_fraction_theta_max 0.942
_diffrn_measurement_details
;
List of Runs (angles in degrees, time in seconds):

  # Type    Start    End  Width  t~exp~   \w     \q     \k     \f   Frames
#--------------------------------------------------------------------------
  1  \w    153.00 178.00   0.50    0.08    --  108.01 125.00 150.00   50
  2  \w     95.00 125.00   0.50    0.08    --  108.01 125.00 150.00   60
  3  \w     86.00 140.00   0.50    0.08    --  108.01  55.00 -63.00  108
  4  \w     41.00  67.00   0.50    0.05    --   42.99  55.00 -63.00   52
  5  \w     68.00  94.00   0.50    0.05    --   42.99  55.00 -63.00   52
  6  \w     70.00 100.00   0.50    0.08    --  108.01 -77.00 150.00   60
  7  \w     36.00  62.00   0.50    0.08    --  108.01 -55.00 152.00   52
  8  \w     36.00  65.00   0.50    0.08    --  108.01 -61.00  60.00   58
  9  \w     39.00  71.00   0.50    0.08    --  108.01 -61.00   0.00   64
 10  \w     48.00 105.00   0.50    0.08    --  108.01 -95.00 -90.00  114
 11  \w     77.00 112.00   0.50    0.08    --  108.01-125.00 -60.00   70
 12  \w     41.00  67.00   0.50    0.08    --  108.01-125.00 -60.00   52
 13  \w     34.00  94.00   0.50    0.05    --   42.99-125.00   0.00  120
 14  \w    -31.00  -2.00   0.50    0.05    --   42.99 -38.00-120.00   58
 15  \w      8.00  42.00   0.50    0.05    --   42.99 -38.00-120.00   68
 16  \w   -115.00 -26.00   0.50    0.05    --  -42.99 -57.00  90.00  178
 17  \w   -114.00 -22.00   0.50    0.05    --  -42.99 -55.00 152.00  184
 18  \w      0.00  26.00   0.50    0.05    --   42.99 -55.00 152.00   52
 19  \w   -119.00 -23.00   0.50    0.05    --  -42.99 -38.00   0.00  192
 20  \w   -119.00 -70.00   0.50    0.05    --  -42.99 -38.00 -30.00   98
 21  \w   -102.00 -67.00   0.50    0.08    --  -96.00 -77.00  60.00   70
 22  \w    -97.00 -72.00   0.50    0.08    --  -96.00 -61.00  60.00   50
 23  \w   -164.00 -67.00   0.50    0.08    --  -96.00 -77.00  30.00  194
 24  \w   -163.00-113.00   0.50    0.08    --  -96.00 -61.00  60.00  100
 25  \w    -94.00 -69.00   0.50    0.08    --  -96.00 -77.00  90.00   50
 26  \w   -131.00 -78.00   0.50    0.08    --  -96.00 -55.00 152.00  106
 27  \w   -108.00 -78.00   0.50    0.08    --  -96.00 -45.00  90.00   60
 28  \w   -104.00 -76.00   0.50    0.08    --  -96.00 -45.00  60.00   56
 29  \w   -121.00 -75.00   0.50    0.08    --  -96.00 -45.00  30.00   92
 30  \w   -152.00-125.00   0.50    0.08    --  -96.00 -45.00  60.00   54
 31  \w   -174.00-100.00   0.50    0.08    --  -96.00 -30.00   0.00  148
 32  \w    -47.00 -20.00   0.50    0.08    --  -96.00  45.00 -30.00   54
 33  \w    -62.00 -27.00   0.50    0.08    --  -96.00  55.00 -63.00   70
 34  \w    -69.00 -22.00   0.50    0.08    --  -96.00  61.00 -30.00   94
 35  \w    -51.00 -20.00   0.50    0.08    --  -96.00  45.00-120.00   62
 36  \w    -40.00 -15.00   0.50    0.05    --  -42.99  55.00 -63.00   50
 37  \w    -46.00 -20.00   0.50    0.08    --  -96.00  45.00  60.00   52
 38  \w    -51.00 -25.00   0.50    0.08    --  -96.00  45.00  90.00   52
 39  \w    -51.00 -26.00   0.50    0.08    --  -96.00  45.00 120.00   50
 40  \w    -59.00 -22.00   0.50    0.08    --  -96.00  61.00 150.00   74
 41  \w    -48.00 -22.00   0.50    0.08    --  -96.00  45.00 150.00   52
 42  \w   -171.00 -84.00   0.50    0.08    --  -96.00 -95.00 120.00  174
 43  \w   -167.00-141.00   0.50    0.08    --  -96.00 -95.00-120.00   52
 44  \w   -130.00 -88.00   0.50    0.08    --  -96.00 -95.00-120.00   84
;
_diffrn_measurement_device 'four-circle diffractometer'
_diffrn_measurement_device_type 'XtaLAB Synergy, Dualflex, HyPix'
_diffrn_measurement_method '\w scans'
_diffrn_orient_matrix_type 'CrysAlisPro convention (1999,Acta A55,543-557)'
_diffrn_orient_matrix_UB_11 -0.2138135000
_diffrn_orient_matrix_UB_12 -0.0278765000
_diffrn_orient_matrix_UB_13 0.0351019000
_diffrn_orient_matrix_UB_21 -0.0325701000
_diffrn_orient_matrix_UB_22 -0.0269809000
_diffrn_orient_matrix_UB_23 -0.1450147000
_diffrn_orient_matrix_UB_31 0.1535481000
_diffrn_orient_matrix_UB_32 -0.0445117000
_diffrn_orient_matrix_UB_33 0.0658336000
_diffrn_radiation_monochromator mirror
_diffrn_radiation_probe x-ray
_diffrn_radiation_type 'Cu K\a'
_diffrn_radiation_wavelength 1.54184
_diffrn_reflns_av_R_equivalents 0.0337
_diffrn_reflns_av_unetI/netI 0.0201
_diffrn_reflns_Laue_measured_fraction_full 1.000
_diffrn_reflns_Laue_measured_fraction_max 0.942
_diffrn_reflns_limit_h_max 7
_diffrn_reflns_limit_h_min -7
_diffrn_reflns_limit_k_max 31
_diffrn_reflns_limit_k_min -32
_diffrn_reflns_limit_l_max 11
_diffrn_reflns_limit_l_min -12
_diffrn_reflns_number 16600
_diffrn_reflns_point_group_measured_fraction_full 1.000
_diffrn_reflns_point_group_measured_fraction_max 0.942
_diffrn_reflns_theta_full 67.684
_diffrn_reflns_theta_max 75.180
_diffrn_reflns_theta_min 3.387
_diffrn_source 'micro-focus sealed X-ray tube'
_diffrn_source_type 'PhotonJet (Cu) X-ray Source'
_exptl_absorpt_coefficient_mu 0.532
_exptl_absorpt_correction_T_max 1.000
_exptl_absorpt_correction_T_min 0.561
_exptl_absorpt_correction_type gaussian
_exptl_absorpt_process_details
;
CrysAlisPro 1.171.42.72a (Rigaku Oxford Diffraction, 2022)
Numerical absorption correction based on gaussian integration over
a multifaceted crystal model
Empirical absorption correction using spherical harmonics,
implemented in SCALE3 ABSPACK scaling algorithm.
;
_exptl_crystal_colour colourless
_exptl_crystal_colour_primary colourless
_exptl_crystal_density_diffrn 1.140
_exptl_crystal_description block
_exptl_crystal_F_000 552
_exptl_crystal_recrystallization_method 'Re-crystallisation from solvent: n-hexane-ethyl acetate'
_exptl_crystal_size_max 0.257
_exptl_crystal_size_mid 0.187
_exptl_crystal_size_min 0.149
_refine_diff_density_max 0.286
_refine_diff_density_min -0.214
_refine_diff_density_rms 0.041
_refine_ls_extinction_method none
_refine_ls_goodness_of_fit_ref 1.061
_refine_ls_hydrogen_treatment constr
_refine_ls_matrix_type full
_refine_ls_number_parameters 168
_refine_ls_number_reflns 2821
_refine_ls_number_restraints 0
_refine_ls_restrained_S_all 1.061
_refine_ls_R_factor_all 0.0404
_refine_ls_R_factor_gt 0.0379
_refine_ls_shift/su_max 0.001
_refine_ls_shift/su_mean 0.000
_refine_ls_structure_factor_coef Fsqd
_refine_ls_weighting_details 'w=1/[\s^2^(Fo^2^)+(0.0490P)^2^+0.4459P] where P=(Fo^2^+2Fc^2^)/3'
_refine_ls_weighting_scheme calc
_refine_ls_wR_factor_gt 0.0998
_refine_ls_wR_factor_ref 0.1021
_reflns_Friedel_coverage 0.000
_reflns_number_gt 2610
_reflns_number_total 2821
_reflns_threshold_expression 'I > 2\s(I)'
_cod_data_source_file d4ob00088a2.cif
_cod_data_source_block exp_197_auto
_cod_depositor_comments
;
The following automatic conversions were performed:

data item '_chemical_melting_point' value '406-407' was changed to
'406.5(5)' -- the average value was taken and precision was
estimated.

Automatic conversion script
Id: cif_fix_values 8170 2020-07-09 18:12:32Z antanas 

 Adding full bibliography for 7159796--7159798.cif.
;
_cod_original_sg_symbol_H-M P21/n
_cod_database_code 7159798
_shelxl_version_number 2014/6
_chemical_oxdiff_formula 'C16 H27 N O'
_shelx_space_group_comment
;
The symmetry employed for this shelxl refinement is uniquely defined
by the following loop, which should always be used as a source of
symmetry information in preference to the above space-group names.
They are only intended as comments.
;
_shelx_estimated_absorpt_t_max 0.924
_shelx_estimated_absorpt_t_min 0.874
_olex2_refinement_description
;
1. Fixed Uiso
 At 1.2 times of:
  All C(H) groups, All C(H,H) groups
 At 1.5 times of:
  All C(H,H,H) groups, All O(H) groups
2.a Ternary CH refined with riding coordinates:
 C003(H003), C004(H004), C005(H005), C00E(H00M)
2.b Secondary CH2 refined with riding coordinates:
 C009(H00A,H00B), C00A(H00C,H00D), C00D(H00K,H00L), C00F(H00N,H00O), C00G(H00P,
 H00Q)
2.c Idealised Me refined as rotating group:
 C00B(H00E,H00F,H00G), C00C(H00H,H00I,H00J), C00H(H00R,H00S,H00T), C00I(H00U,
 H00V,H00W)
2.d Idealised tetrahedral OH refined as rotating group:
 O001(H001)
;
_olex2_submission_special_instructions 'No special instructions were received'
_oxdiff_exptl_absorpt_empirical_details
;
Empirical correction (ABSPACK) includes:
- Absorption correction using spherical harmonics
- Frame scaling
;
_oxdiff_exptl_absorpt_empirical_full_max 1.290
_oxdiff_exptl_absorpt_empirical_full_min 0.813

loop_
_space_group_symop_operation_xyz
'x, y, z'
'-x+1/2, y+1/2, -z+1/2'
'-x, -y, -z'
'x-1/2, -y-1/2, z-1/2'

loop_
_atom_site_label
_atom_site_type_symbol
_atom_site_fract_x
_atom_site_fract_y
_atom_site_fract_z
_atom_site_U_iso_or_equiv
_atom_site_adp_type
_atom_site_occupancy
_atom_site_site_symmetry_order
_atom_site_calc_flag
_atom_site_refinement_flags_posn
_atom_site_refinement_flags_adp
_atom_site_refinement_flags_occupancy
_atom_site_disorder_assembly
_atom_site_disorder_group
O001 O 0.62137(12) 0.71824(3) 0.59029(8) 0.02260(19) Uani 1 1 d . . . . .
H001 H 0.6067 0.7470 0.6269 0.034 Uiso 1 1 calc R U . . .
N002 N 1.04186(19) 0.68826(4) 0.24486(10) 0.0300(3) Uani 1 1 d . . . . .
C003 C 0.86921(16) 0.64751(4) 0.56210(10) 0.0152(2) Uani 1 1 d . . . . .
H003 H 1.0359 0.6379 0.5788 0.018 Uiso 1 1 calc R U . . .
C004 C 0.79769(18) 0.58400(4) 0.34730(10) 0.0173(2) Uani 1 1 d . . . . .
H004 H 0.9654 0.5755 0.3591 0.021 Uiso 1 1 calc R U . . .
C005 C 0.78347(17) 0.64056(4) 0.39985(10) 0.0164(2) Uani 1 1 d . . . . .
H005 H 0.6204 0.6526 0.3761 0.020 Uiso 1 1 calc R U . . .
C006 C 0.74873(18) 0.60814(4) 0.64791(11) 0.0178(2) Uani 1 1 d . . . . .
C007 C 0.92582(19) 0.66982(4) 0.31540(11) 0.0209(2) Uani 1 1 d . . . . .
C008 C 0.85925(17) 0.70331(4) 0.61754(11) 0.0180(2) Uani 1 1 d . . . . .
C009 C 0.79499(19) 0.55421(4) 0.59603(11) 0.0203(2) Uani 1 1 d . . . . .
H00A H 0.9633 0.5484 0.6097 0.024 Uiso 1 1 calc R U . . .
H00B H 0.7281 0.5287 0.6538 0.024 Uiso 1 1 calc R U . . .
C00A C 0.69331(18) 0.54630(4) 0.44053(11) 0.0197(2) Uani 1 1 d . . . . .
H00C H 0.5243 0.5512 0.4266 0.024 Uiso 1 1 calc R U . . .
H00D H 0.7240 0.5108 0.4124 0.024 Uiso 1 1 calc R U . . .
C00B C 0.9989(2) 0.74210(4) 0.54740(12) 0.0234(2) Uani 1 1 d . . . . .
H00E H 0.9229 0.7481 0.4497 0.035 Uiso 1 1 calc R U . . .
H00F H 1.1542 0.7286 0.5474 0.035 Uiso 1 1 calc R U . . .
H00G H 1.0093 0.7744 0.6002 0.035 Uiso 1 1 calc R U . . .
C00C C 0.48612(19) 0.61539(4) 0.63297(12) 0.0243(2) Uani 1 1 d . . . . .
H00H H 0.4535 0.6461 0.6851 0.036 Uiso 1 1 calc R U . . .
H00I H 0.4184 0.5854 0.6715 0.036 Uiso 1 1 calc R U . . .
H00J H 0.4194 0.6194 0.5327 0.036 Uiso 1 1 calc R U . . .
C00D C 0.8577(2) 0.61210(4) 0.80509(11) 0.0255(3) Uani 1 1 d . . . . .
H00K H 0.7775 0.5882 0.8605 0.031 Uiso 1 1 calc R U . . .
H00L H 1.0209 0.6014 0.8165 0.031 Uiso 1 1 calc R U . . .
C00E C 0.7013(2) 0.57799(4) 0.18733(11) 0.0223(2) Uani 1 1 d . . . . .
H00M H 0.7799 0.6042 0.1360 0.027 Uiso 1 1 calc R U . . .
C00F C 0.9559(2) 0.70419(4) 0.77718(11) 0.0239(2) Uani 1 1 d . . . . .
H00N H 1.1234 0.6973 0.7906 0.029 Uiso 1 1 calc R U . . .
H00O H 0.9351 0.7390 0.8138 0.029 Uiso 1 1 calc R U . . .
C00G C 0.8457(2) 0.66599(5) 0.86445(12) 0.0288(3) Uani 1 1 d . . . . .
H00P H 0.6828 0.6755 0.8635 0.035 Uiso 1 1 calc R U . . .
H00Q H 0.9265 0.6668 0.9638 0.035 Uiso 1 1 calc R U . . .
C00H C 0.7619(2) 0.52534(4) 0.13378(12) 0.0279(3) Uani 1 1 d . . . . .
H00R H 0.9278 0.5194 0.1607 0.042 Uiso 1 1 calc R U . . .
H00S H 0.7195 0.5242 0.0305 0.042 Uiso 1 1 calc R U . . .
H00T H 0.6773 0.4988 0.1759 0.042 Uiso 1 1 calc R U . . .
C00I C 0.4422(2) 0.58772(5) 0.14888(13) 0.0344(3) Uani 1 1 d . . . . .
H00U H 0.3586 0.5613 0.1922 0.052 Uiso 1 1 calc R U . . .
H00V H 0.3959 0.5866 0.0458 0.052 Uiso 1 1 calc R U . . .
H00W H 0.4059 0.6215 0.1840 0.052 Uiso 1 1 calc R U . . .

loop_
_atom_site_aniso_label
_atom_site_aniso_U_11
_atom_site_aniso_U_22
_atom_site_aniso_U_33
_atom_site_aniso_U_23
_atom_site_aniso_U_13
_atom_site_aniso_U_12
O001 0.0202(4) 0.0186(4) 0.0285(4) -0.0049(3) 0.0026(3) 0.0055(3)
N002 0.0466(6) 0.0229(5) 0.0225(5) -0.0014(4) 0.0115(4) -0.0113(4)
C003 0.0150(5) 0.0152(5) 0.0157(5) -0.0004(4) 0.0030(4) 0.0007(4)
C004 0.0201(5) 0.0148(5) 0.0174(5) -0.0011(4) 0.0042(4) -0.0002(4)
C005 0.0190(5) 0.0142(5) 0.0163(5) 0.0003(4) 0.0036(4) -0.0007(4)
C006 0.0198(5) 0.0178(5) 0.0167(5) 0.0006(4) 0.0057(4) -0.0001(4)
C007 0.0302(6) 0.0149(5) 0.0171(5) -0.0018(4) 0.0028(4) -0.0025(4)
C008 0.0178(5) 0.0168(5) 0.0189(5) -0.0024(4) 0.0017(4) 0.0013(4)
C009 0.0248(5) 0.0167(5) 0.0202(5) 0.0030(4) 0.0066(4) 0.0000(4)
C00A 0.0239(5) 0.0146(5) 0.0212(5) -0.0009(4) 0.0059(4) -0.0018(4)
C00B 0.0278(6) 0.0168(5) 0.0252(5) -0.0038(4) 0.0034(4) -0.0040(4)
C00C 0.0214(5) 0.0247(5) 0.0289(6) -0.0012(4) 0.0102(4) -0.0023(4)
C00D 0.0346(6) 0.0250(6) 0.0170(5) 0.0024(4) 0.0043(4) -0.0005(5)
C00E 0.0306(6) 0.0189(5) 0.0168(5) -0.0009(4) 0.0028(4) -0.0040(4)
C00F 0.0281(6) 0.0229(5) 0.0195(5) -0.0057(4) 0.0005(4) 0.0000(4)
C00G 0.0402(7) 0.0296(6) 0.0168(5) -0.0038(4) 0.0049(5) 0.0000(5)
C00H 0.0392(7) 0.0232(6) 0.0211(5) -0.0049(4) 0.0048(5) -0.0018(5)
C00I 0.0365(7) 0.0339(7) 0.0283(6) -0.0070(5) -0.0070(5) 0.0045(5)

loop_
_atom_type_symbol
_atom_type_description
_atom_type_scat_dispersion_real
_atom_type_scat_dispersion_imag
_atom_type_scat_source
C C 0.0181 0.0091 'International Tables Vol C Tables 4.2.6.8 and 6.1.1.4'
H H 0.0000 0.0000 'International Tables Vol C Tables 4.2.6.8 and 6.1.1.4'
N N 0.0311 0.0180 'International Tables Vol C Tables 4.2.6.8 and 6.1.1.4'
O O 0.0492 0.0322 'International Tables Vol C Tables 4.2.6.8 and 6.1.1.4'

loop_
_exptl_crystal_face_index_h
_exptl_crystal_face_index_k
_exptl_crystal_face_index_l
_exptl_crystal_face_perp_dist
0 -16 2 0.1251
-4 -2 0 0.0661
0 16 -2 0.1074
4 1 0 0.0789
2 -14 -1 0.1290
1 -9 -5 0.1170
0 1 -6 0.0879
1 -2 -6 0.1135
0 5 -6 0.1025
-2 13 0 0.1094
0 -5 6 0.0596
0 -13 4 0.1039
3 -10 0 0.1108
4 -5 -2 0.1063
3 2 -4 0.1101
0 13 -4 0.1094
-1 13 -3 0.1100
-3 -6 5 0.0886
0 -17 1 0.1376
3 0 3 0.0783
0 17 0 0.0982
-2 11 -2 0.1111
-3 -2 -3 0.0861
2 -15 -2 0.1380
1 -5 5 0.0757
0 7 6 0.0674
-2 15 1 0.1030
-1 1 -6 0.0872

loop_
_geom_angle_atom_site_label_1
_geom_angle_atom_site_label_2
_geom_angle_atom_site_label_3
_geom_angle
_geom_angle_site_symmetry_1
_geom_angle_site_symmetry_3
_geom_angle_publ_flag
C008 O001 H001 109.5 . . ?
C005 C003 H003 105.8 . . ?
C006 C003 H003 105.8 . . ?
C006 C003 C005 110.44(8) . . ?
C008 C003 H003 105.8 . . ?
C008 C003 C005 115.12(8) . . ?
C008 C003 C006 112.94(8) . . ?
C005 C004 H004 106.2 . . ?
C00A C004 H004 106.2 . . ?
C00A C004 C005 111.73(8) . . ?
C00A C004 C00E 113.42(8) . . ?
C00E C004 H004 106.2 . . ?
C00E C004 C005 112.51(8) . . ?
C003 C005 C004 113.81(8) . . ?
C003 C005 H005 109.0 . . ?
C004 C005 H005 109.0 . . ?
C007 C005 C003 111.63(8) . . ?
C007 C005 C004 104.20(8) . . ?
C007 C005 H005 109.0 . . ?
C009 C006 C003 108.18(8) . . ?
C009 C006 C00C 108.28(8) . . ?
C009 C006 C00D 108.17(8) . . ?
C00C C006 C003 114.17(8) . . ?
C00D C006 C003 108.71(8) . . ?
C00D C006 C00C 109.17(9) . . ?
N002 C007 C005 173.60(11) . . ?
O001 C008 C003 106.52(8) . . ?
O001 C008 C00B 108.77(8) . . ?
O001 C008 C00F 111.21(8) . . ?
C00B C008 C003 114.54(8) . . ?
C00B C008 C00F 106.92(8) . . ?
C00F C008 C003 108.95(8) . . ?
C006 C009 H00A 109.1 . . ?
C006 C009 H00B 109.1 . . ?
H00A C009 H00B 107.9 . . ?
C00A C009 C006 112.33(8) . . ?
C00A C009 H00A 109.1 . . ?
C00A C009 H00B 109.1 . . ?
C004 C00A H00C 109.5 . . ?
C004 C00A H00D 109.5 . . ?
C009 C00A C004 110.78(8) . . ?
C009 C00A H00C 109.5 . . ?
C009 C00A H00D 109.5 . . ?
H00C C00A H00D 108.1 . . ?
C008 C00B H00E 109.5 . . ?
C008 C00B H00F 109.5 . . ?
C008 C00B H00G 109.5 . . ?
H00E C00B H00F 109.5 . . ?
H00E C00B H00G 109.5 . . ?
H00F C00B H00G 109.5 . . ?
C006 C00C H00H 109.5 . . ?
C006 C00C H00I 109.5 . . ?
C006 C00C H00J 109.5 . . ?
H00H C00C H00I 109.5 . . ?
H00H C00C H00J 109.5 . . ?
H00I C00C H00J 109.5 . . ?
C006 C00D H00K 109.0 . . ?
C006 C00D H00L 109.0 . . ?
H00K C00D H00L 107.8 . . ?
C00G C00D C006 112.94(9) . . ?
C00G C00D H00K 109.0 . . ?
C00G C00D H00L 109.0 . . ?
C004 C00E H00M 107.1 . . ?
C00H C00E C004 110.83(9) . . ?
C00H C00E H00M 107.1 . . ?
C00I C00E C004 113.87(9) . . ?
C00I C00E H00M 107.1 . . ?
C00I C00E C00H 110.39(9) . . ?
C008 C00F H00N 108.6 . . ?
C008 C00F H00O 108.6 . . ?
H00N C00F H00O 107.6 . . ?
C00G C00F C008 114.70(9) . . ?
C00G C00F H00N 108.6 . . ?
C00G C00F H00O 108.6 . . ?
C00D C00G H00P 109.6 . . ?
C00D C00G H00Q 109.6 . . ?
C00F C00G C00D 110.48(9) . . ?
C00F C00G H00P 109.6 . . ?
C00F C00G H00Q 109.6 . . ?
H00P C00G H00Q 108.1 . . ?
C00E C00H H00R 109.5 . . ?
C00E C00H H00S 109.5 . . ?
C00E C00H H00T 109.5 . . ?
H00R C00H H00S 109.5 . . ?
H00R C00H H00T 109.5 . . ?
H00S C00H H00T 109.5 . . ?
C00E C00I H00U 109.5 . . ?
C00E C00I H00V 109.5 . . ?
C00E C00I H00W 109.5 . . ?
H00U C00I H00V 109.5 . . ?
H00U C00I H00W 109.5 . . ?
H00V C00I H00W 109.5 . . ?

loop_
_geom_bond_atom_site_label_1
_geom_bond_atom_site_label_2
_geom_bond_distance
_geom_bond_site_symmetry_2
_geom_bond_publ_flag
O001 H001 0.8400 . ?
O001 C008 1.4352(12) . ?
N002 C007 1.1458(15) . ?
C003 H003 1.0000 . ?
C003 C005 1.5621(13) . ?
C003 C006 1.5602(13) . ?
C003 C008 1.5547(13) . ?
C004 H004 1.0000 . ?
C004 C005 1.5666(13) . ?
C004 C00A 1.5268(14) . ?
C004 C00E 1.5502(14) . ?
C005 H005 1.0000 . ?
C005 C007 1.4738(14) . ?
C006 C009 1.5326(14) . ?
C006 C00C 1.5410(15) . ?
C006 C00D 1.5376(14) . ?
C008 C00B 1.5304(15) . ?
C008 C00F 1.5397(14) . ?
C009 H00A 0.9900 . ?
C009 H00B 0.9900 . ?
C009 C00A 1.5232(14) . ?
C00A H00C 0.9900 . ?
C00A H00D 0.9900 . ?
C00B H00E 0.9800 . ?
C00B H00F 0.9800 . ?
C00B H00G 0.9800 . ?
C00C H00H 0.9800 . ?
C00C H00I 0.9800 . ?
C00C H00J 0.9800 . ?
C00D H00K 0.9900 . ?
C00D H00L 0.9900 . ?
C00D C00G 1.5234(16) . ?
C00E H00M 1.0000 . ?
C00E C00H 1.5302(15) . ?
C00E C00I 1.5298(17) . ?
C00F H00N 0.9900 . ?
C00F H00O 0.9900 . ?
C00F C00G 1.5163(16) . ?
C00G H00P 0.9900 . ?
C00G H00Q 0.9900 . ?
C00H H00R 0.9800 . ?
C00H H00S 0.9800 . ?
C00H H00T 0.9800 . ?
C00I H00U 0.9800 . ?
C00I H00V 0.9800 . ?
C00I H00W 0.9800 . ?

loop_
_exptl_oxdiff_crystal_face_indexfrac_h
_exptl_oxdiff_crystal_face_indexfrac_k
_exptl_oxdiff_crystal_face_indexfrac_l
_exptl_oxdiff_crystal_face_x
_exptl_oxdiff_crystal_face_y
_exptl_oxdiff_crystal_face_z
-0.0138 -15.7749 2.2374 0.5212 0.1016 0.8473
-3.7572 -1.8382 0.0951 0.8579 0.1582 -0.4888
0.0089 15.7735 -2.2374 -0.5202 -0.1014 -0.8480
3.7611 1.0992 0.0099 -0.8345 -0.1536 0.5292
2.0833 -14.0869 -1.2374 -0.0962 0.4917 0.8655
1.1204 -8.7212 -5.2478 -0.1806 0.9598 0.2147
-0.3789 1.0092 -5.9866 -0.1573 0.8533 -0.4972
1.0255 -2.0143 -6.1446 -0.3788 0.9120 -0.1574
-0.1961 4.8149 -5.8172 -0.2965 0.7201 -0.6274
-2.3451 13.3414 0.2631 0.1387 -0.3217 -0.9366
0.3156 -5.4289 5.7001 0.2839 -0.6904 0.6654
0.2387 -12.9839 3.8547 0.4462 -0.2164 0.8684
2.9791 -10.2855 0.1482 -0.3451 0.1590 0.9250
3.5844 -4.9215 -2.1774 -0.7056 0.3318 0.6261
3.2811 1.8067 -3.9878 -0.8919 0.4227 0.1609
-0.0573 12.8201 -3.9919 -0.4853 0.2349 -0.8422
-1.0066 13.3079 -3.1574 -0.2666 0.1316 -0.9548
-2.7027 -5.5947 4.5826 0.8947 -0.4256 0.1357
0.4707 -16.6405 0.7292 0.3888 0.3279 0.8610
3.1156 0.4065 2.6966 -0.5828 -0.5035 0.6378
0.0314 16.9169 -0.2987 -0.4888 -0.4141 -0.7678
-2.2620 11.2563 -2.1804 0.0933 0.0862 -0.9919
-3.1018 -2.1067 -2.6518 0.6288 0.5424 -0.5571
1.6254 -15.0371 -1.5309 0.0179 0.5748 0.8181
1.4768 -4.5890 5.0010 -0.0123 -0.6495 0.7603
0.0628 7.3247 5.5095 -0.0242 -0.9986 0.0463
-1.7366 15.0433 0.9150 -0.0159 -0.4820 -0.8760
-1.1012 0.8196 -5.5617 0.0174 0.8203 -0.5717
